data_4306750
loop_
_publ_author_name
'Atsushi Kunishita'
'Minoru Kubo'
'Hirohito Ishimaru'
'Takashi Ogura'
'Hideki Sugimoto'
'Shinobu Itoh'

_publ_section_title
;
H2O2-Reactivity of Copper(II) Complexes Supported by
Tris[(pyridin-2-yl)methyl]amine Ligands with 6-Phenyl Substituents
;
_journal_name_full 'Inorganic Chemistry'
_journal_page_first 12032
_journal_page_last 12039
_journal_paper_doi 10.1021/ic801568g
_journal_volume 47
_journal_year 2008
_chemical_formula_moiety 'C26 H25 Cl2 Cu N5 O8 '
_chemical_formula_sum 'C26 H25 Cl2 Cu N5 O8'
_chemical_formula_weight 669.96
_space_group_IT_number 14
_symmetry_cell_setting monoclinic
_symmetry_Int_Tables_number 14
_symmetry_space_group_name_Hall '-P 2ybc'
_symmetry_space_group_name_H-M 'P 1 21/c 1'
_cell_angle_alpha 90.0000
_cell_angle_beta 95.73(4)
_cell_angle_gamma 90.0000
_cell_formula_units_Z 4
_cell_length_a 10.585(6)
_cell_length_b 10.625(5)
_cell_length_c 24.121(19)
_cell_measurement_reflns_used 25038
_cell_measurement_temperature 153.1
_cell_measurement_theta_max 27.6
_cell_measurement_theta_min 3.0
_cell_volume 2699(3)
_computing_cell_refinement PROCESS-AUTO
_computing_data_collection PROCESS-AUTO
_computing_data_reduction CrystalStructure
_computing_publication_material 'CrystalStructure 3.8'
_computing_structure_refinement CRYSTALS
_computing_structure_solution SIR92
_diffrn_detector_area_resol_mean 10.00
_diffrn_measured_fraction_theta_full 0.995
_diffrn_measured_fraction_theta_max 0.995
_diffrn_measurement_device_type 'Rigaku RAXIS-RAPID'
_diffrn_measurement_method \w
_diffrn_radiation_type 'Mo K\a'
_diffrn_radiation_wavelength 0.71075
_diffrn_reflns_av_R_equivalents 0.105
_diffrn_reflns_limit_h_max 12
_diffrn_reflns_limit_h_min -13
_diffrn_reflns_limit_k_max 13
_diffrn_reflns_limit_k_min -13
_diffrn_reflns_limit_l_max 31
_diffrn_reflns_limit_l_min -31
_diffrn_reflns_number 25191
_diffrn_reflns_theta_full 27.48
_diffrn_reflns_theta_max 27.48
_exptl_absorpt_coefficient_mu 1.068
_exptl_absorpt_correction_T_max 0.726
_exptl_absorpt_correction_T_min 0.726
_exptl_absorpt_correction_type none
_exptl_crystal_colour purple
_exptl_crystal_density_diffrn 1.649
_exptl_crystal_density_method 'not measured'
_exptl_crystal_description block
_exptl_crystal_F_000 1372.00
_exptl_crystal_size_max 0.50
_exptl_crystal_size_mid 0.50
_exptl_crystal_size_min 0.30
_refine_diff_density_max 0.80
_refine_diff_density_min -0.60
_refine_ls_extinction_method none
_refine_ls_goodness_of_fit_ref 0.995
_refine_ls_hydrogen_treatment refall
_refine_ls_number_parameters 404
_refine_ls_number_reflns 5071
_refine_ls_R_factor_gt 0.0500
_refine_ls_shift/su_max 0.0000
_refine_ls_structure_factor_coef F
_refine_ls_weighting_details 'w = 1/[0.8500\s(Fo^2^)]'
_refine_ls_weighting_scheme calc
_refine_ls_wR_factor_ref 0.0632
_reflns_number_gt 5032
_reflns_number_total 6160
_reflns_threshold_expression F^2^>2.0\s(F^2^)
_cod_data_source_file ic801568g_si_002_1.cif
_cod_data_source_block '_1'
_cod_original_formula_sum 'C26 H25 Cl2 Cu N5 O8 '
_cod_database_code 4306750

loop_
_symmetry_equiv_pos_site_id
_symmetry_equiv_pos_as_xyz
1 +X,+Y,+Z
2 -X,1/2+Y,1/2-Z
3 -X,-Y,-Z
4 +X,1/2-Y,1/2+Z

loop_
_atom_site_label
_atom_site_type_symbol
_atom_site_fract_x
_atom_site_fract_y
_atom_site_fract_z
_atom_site_U_iso_or_equiv
_atom_site_adp_type
_atom_site_occupancy
_atom_site_symmetry_multiplicity
_atom_site_calc_flag
_atom_site_refinement_flags
_atom_site_disorder_assembly
_atom_site_disorder_group
Cu(1) Cu 0.17488(3) 1.03805(3) 0.152710(10) 0.01616(10) Uani 1.00 1 d . . .
Cl(1) Cl -0.17927(6) 1.08966(6) 0.18986(3) 0.02414(19) Uani 1.00 1 d . . .
Cl(2) Cl 0.23329(7) 0.56488(6) -0.01063(3) 0.02205(18) Uani 1.00 1 d . . .
O(1) O -0.1224(2) 1.1387(2) 0.24149(10) 0.0476(7) Uani 1.00 1 d . . .
O(2) O -0.0856(2) 1.0234(2) 0.16218(10) 0.0404(7) Uani 1.00 1 d . . .
O(3) O -0.2268(2) 1.1917(2) 0.15549(12) 0.0634(9) Uani 1.00 1 d . . .
O(4) O -0.2805(2) 1.00562(19) 0.19943(10) 0.0407(6) Uani 1.00 1 d . . .
O(5) O 0.2560(2) 0.47854(18) 0.03537(9) 0.0325(6) Uani 1.00 1 d . . .
O(6) O 0.1221(2) 0.52631(19) -0.04528(10) 0.0351(6) Uani 1.00 1 d . . .
O(7) O 0.3407(2) 0.5654(2) -0.04231(10) 0.0430(7) Uani 1.00 1 d . . .
O(8) O 0.2130(2) 0.68889(18) 0.01050(10) 0.0480(7) Uani 1.00 1 d . . .
N(1) N 0.1817(2) 1.05842(19) 0.23381(10) 0.0174(6) Uani 1.00 1 d . . .
N(2) N 0.1448(2) 1.06199(19) 0.07066(10) 0.0153(5) Uani 1.00 1 d . . .
N(3) N 0.17594(19) 1.2302(2) 0.15274(9) 0.0167(6) Uani 1.00 1 d . . .
N(4) N 0.3882(2) 1.06542(19) 0.13952(10) 0.0167(5) Uani 1.00 1 d . . .
N(5) N 0.1478(2) 0.8531(2) 0.14906(10) 0.0199(6) Uani 1.00 1 d . . .
C(1) C 0.2062(2) 0.9679(2) 0.27234(13) 0.0203(7) Uani 1.00 1 d . . .
C(2) C 0.2229(2) 0.9934(2) 0.32824(13) 0.0239(7) Uani 1.00 1 d . . .
C(3) C 0.2156(2) 1.1160(2) 0.34609(12) 0.0245(8) Uani 1.00 1 d . . .
C(4) C 0.1881(2) 1.2105(2) 0.30650(13) 0.0250(8) Uani 1.00 1 d . . .
C(5) C 0.1701(2) 1.1788(2) 0.25155(13) 0.0193(7) Uani 1.00 1 d . . .
C(6) C 0.1287(2) 1.2714(2) 0.20571(12) 0.0208(7) Uani 1.00 1 d . . .
C(7) C 0.1667(2) 0.9777(2) 0.03116(12) 0.0185(7) Uani 1.00 1 d . . .
C(8) C 0.1575(2) 1.0077(2) -0.02448(12) 0.0211(7) Uani 1.00 1 d . . .
C(9) C 0.1257(2) 1.1305(2) -0.04043(12) 0.0221(7) Uani 1.00 1 d . . .
C(10) C 0.1036(2) 1.2180(2) 0.00030(12) 0.0206(7) Uani 1.00 1 d . . .
C(11) C 0.1145(2) 1.1813(2) 0.05494(12) 0.0170(6) Uani 1.00 1 d . . .
C(12) C 0.0923(2) 1.2675(2) 0.10266(12) 0.0191(7) Uani 1.00 1 d . . .
C(13) C 0.3091(2) 1.2752(2) 0.15050(12) 0.0200(7) Uani 1.00 1 d . . .
C(14) C 0.3909(2) 1.1856(2) 0.12127(12) 0.0186(7) Uani 1.00 1 d . . .
C(15) C 0.4657(2) 1.2246(2) 0.08115(12) 0.0241(7) Uani 1.00 1 d . . .
C(16) C 0.5429(2) 1.1366(2) 0.05842(13) 0.0262(8) Uani 1.00 1 d . . .
C(17) C 0.5406(2) 1.0136(2) 0.07696(13) 0.0255(8) Uani 1.00 1 d . . .
C(18) C 0.4639(2) 0.9804(2) 0.11775(12) 0.0189(7) Uani 1.00 1 d . . .
C(19) C 0.4623(2) 0.8516(2) 0.14156(13) 0.0188(7) Uani 1.00 1 d . . .
C(20) C 0.4726(2) 0.7457(2) 0.10701(14) 0.0267(8) Uani 1.00 1 d . . .
C(21) C 0.4685(2) 0.6257(2) 0.13032(16) 0.0369(9) Uani 1.00 1 d . . .
C(22) C 0.4543(2) 0.6096(2) 0.18549(16) 0.0348(9) Uani 1.00 1 d . . .
C(23) C 0.4450(2) 0.7138(2) 0.21978(14) 0.0314(8) Uani 1.00 1 d . . .
C(24) C 0.4496(2) 0.8338(2) 0.19736(13) 0.0242(7) Uani 1.00 1 d . . .
C(25) C 0.1317(2) 0.7490(2) 0.14183(12) 0.0193(7) Uani 1.00 1 d . . .
C(26) C 0.1128(3) 0.6153(2) 0.13174(13) 0.0279(8) Uani 1.00 1 d . . .
H(1) H 0.2145 0.8836 0.2601 0.025 Uiso 1.00 1 c R . .
H(2) H 0.2373 0.9277 0.3548 0.029 Uiso 1.00 1 c R . .
H(3) H 0.2297 1.1369 0.3845 0.029 Uiso 1.00 1 c R . .
H(4) H 0.1823 1.2957 0.3179 0.030 Uiso 1.00 1 c R . .
H(5) H 0.1633 1.3518 0.2155 0.025 Uiso 1.00 1 c R . .
H(6) H 0.0386 1.2765 0.2015 0.025 Uiso 1.00 1 c R . .
H(7) H 0.1906 0.8945 0.0423 0.022 Uiso 1.00 1 c R . .
H(8) H 0.1737 0.9461 -0.0514 0.025 Uiso 1.00 1 c R . .
H(9) H 0.1171 1.1528 -0.0788 0.026 Uiso 1.00 1 c R . .
H(10) H 0.0814 1.3022 -0.0096 0.024 Uiso 1.00 1 c R . .
H(11) H 0.0061 1.2618 0.1102 0.023 Uiso 1.00 1 c R . .
H(12) H 0.1110 1.3517 0.0931 0.023 Uiso 1.00 1 c R . .
H(13) H 0.3065 1.3528 0.1308 0.024 Uiso 1.00 1 c R . .
H(14) H 0.3468 1.2881 0.1875 0.024 Uiso 1.00 1 c R . .
H(15) H 0.4638 1.3095 0.0687 0.029 Uiso 1.00 1 c R . .
H(16) H 0.5959 1.1607 0.0307 0.032 Uiso 1.00 1 c R . .
H(17) H 0.5925 0.9521 0.0618 0.031 Uiso 1.00 1 c R . .
H(18) H 0.4841 0.7572 0.0688 0.031 Uiso 1.00 1 c R . .
H(19) H 0.4764 0.5544 0.1072 0.043 Uiso 1.00 1 c R . .
H(20) H 0.4495 0.5273 0.2005 0.040 Uiso 1.00 1 c R . .
H(21) H 0.4364 0.7020 0.2583 0.037 Uiso 1.00 1 c R . .
H(22) H 0.4439 0.9053 0.2207 0.029 Uiso 1.00 1 c R . .
H(23) H 0.0295 0.6008 0.1144 0.034 Uiso 1.00 1 c R . .
H(24) H 0.1242 0.5708 0.1660 0.034 Uiso 1.00 1 c R . .
H(25) H 0.1732 0.5869 0.1079 0.034 Uiso 1.00 1 c R . .

loop_
_atom_site_aniso_label
_atom_site_aniso_U_11
_atom_site_aniso_U_22
_atom_site_aniso_U_33
_atom_site_aniso_U_12
_atom_site_aniso_U_13
_atom_site_aniso_U_23
Cu(1) 0.0262(2) 0.00752(19) 0.0147(2) -0.00094(12) 0.00200(16) -0.00020(12)
Cl(1) 0.0312(3) 0.0175(3) 0.0230(4) -0.0009(2) -0.0013(3) -0.0018(2)
Cl(2) 0.0321(3) 0.0147(3) 0.0198(4) -0.0024(2) 0.0047(3) -0.0004(2)
O(1) 0.0453(13) 0.0725(17) 0.0249(15) -0.0130(12) 0.0029(11) -0.0210(13)
O(2) 0.0406(12) 0.0428(13) 0.0392(16) -0.0016(10) 0.0118(11) -0.0180(11)
O(3) 0.088(2) 0.0277(12) 0.069(2) 0.0027(13) -0.0221(17) 0.0213(13)
O(4) 0.0350(12) 0.0260(10) 0.0617(19) -0.0069(10) 0.0074(12) -0.0017(11)
O(5) 0.0499(13) 0.0222(10) 0.0249(13) 0.0006(9) 0.0016(11) 0.0051(9)
O(6) 0.0321(11) 0.0360(12) 0.0351(15) -0.0046(9) -0.0068(10) 0.0006(10)
O(7) 0.0368(12) 0.0535(14) 0.0411(16) -0.0066(11) 0.0155(11) 0.0041(12)
O(8) 0.0848(18) 0.0146(10) 0.0447(17) 0.0049(11) 0.0063(14) -0.0078(10)
N(1) 0.0236(11) 0.0110(10) 0.0179(14) -0.0013(9) 0.0039(10) -0.0001(9)
N(2) 0.0180(10) 0.0106(9) 0.0172(13) -0.0027(8) 0.0010(9) 0.0012(9)
N(3) 0.0246(11) 0.0100(11) 0.0154(14) -0.0013(8) 0.0015(10) -0.0008(8)
N(4) 0.0198(11) 0.0127(10) 0.0170(13) -0.0013(9) -0.0004(9) 0.0002(9)
N(5) 0.0277(12) 0.0089(11) 0.0237(15) -0.0019(9) 0.0046(10) 0.0013(9)
C(1) 0.0267(14) 0.0123(12) 0.0224(17) -0.0015(11) 0.0053(12) 0.0016(11)
C(2) 0.0324(15) 0.0183(14) 0.0213(17) -0.0004(12) 0.0039(13) 0.0066(12)
C(3) 0.0390(17) 0.0226(14) 0.0120(16) -0.0017(12) 0.0028(13) -0.0027(12)
C(4) 0.0387(16) 0.0142(13) 0.0229(18) -0.0017(12) 0.0063(14) -0.0043(12)
C(5) 0.0240(13) 0.0124(12) 0.0222(17) -0.0037(11) 0.0051(12) -0.0007(11)
C(6) 0.0357(15) 0.0103(12) 0.0171(16) 0.0015(11) 0.0064(13) -0.0027(11)
C(7) 0.0197(13) 0.0128(12) 0.0229(17) -0.0026(10) 0.0017(12) -0.0014(11)
C(8) 0.0207(13) 0.0232(14) 0.0193(16) -0.0030(12) 0.0016(12) -0.0061(12)
C(9) 0.0269(14) 0.0272(14) 0.0121(16) -0.0066(12) 0.0008(12) 0.0024(12)
C(10) 0.0259(14) 0.0188(13) 0.0164(16) -0.0047(11) -0.0012(12) 0.0040(11)
C(11) 0.0180(12) 0.0125(12) 0.0201(16) -0.0032(10) 0.0004(11) -0.0009(11)
C(12) 0.0268(14) 0.0107(12) 0.0190(16) 0.0012(11) -0.0016(12) 0.0021(11)
C(13) 0.0276(13) 0.0121(12) 0.0202(16) -0.0031(11) 0.0022(12) -0.0025(11)
C(14) 0.0225(13) 0.0155(13) 0.0171(16) -0.0025(11) -0.0016(11) -0.0001(11)
C(15) 0.0280(14) 0.0200(14) 0.0244(18) -0.0053(12) 0.0027(13) 0.0058(12)
C(16) 0.0286(15) 0.0294(16) 0.0220(18) -0.0029(13) 0.0086(13) 0.0052(13)
C(17) 0.0246(14) 0.0260(15) 0.0264(18) 0.0029(12) 0.0049(13) -0.0010(13)
C(18) 0.0177(12) 0.0191(13) 0.0188(16) -0.0002(11) -0.0035(11) -0.0013(11)
C(19) 0.0147(12) 0.0188(13) 0.0221(17) -0.0005(10) -0.0021(11) 0.0003(12)
C(20) 0.0259(14) 0.0226(14) 0.031(2) 0.0003(12) -0.0010(13) -0.0047(13)
C(21) 0.0356(17) 0.0214(15) 0.051(2) 0.0050(13) -0.0073(17) -0.0094(16)
C(22) 0.0353(17) 0.0216(15) 0.044(2) -0.0044(13) -0.0114(16) 0.0113(15)
C(23) 0.0267(15) 0.0311(16) 0.035(2) -0.0040(13) -0.0045(14) 0.0136(14)
C(24) 0.0225(14) 0.0228(14) 0.0266(19) -0.0025(12) -0.0017(12) 0.0011(13)
C(25) 0.0235(13) 0.0180(14) 0.0161(16) 0.0016(12) 0.0003(11) 0.0010(11)
C(26) 0.0402(17) 0.0138(13) 0.031(2) -0.0057(12) 0.0070(14) -0.0055(13)

loop_
_atom_type_symbol
_atom_type_description
_atom_type_scat_dispersion_real
_atom_type_scat_dispersion_imag
_atom_type_scat_source
C C 0.003 0.002
;
International Tables for Crystallography
(1992, Vol. C, Tables 4.2.6.8 and 6.1.1.4)
;
H H 0.000 0.000
;
International Tables for Crystallography
(1992, Vol. C, Table 6.1.1.4)
;
N N 0.006 0.003
;
International Tables for Crystallography
(1992, Vol. C, Tables 4.2.6.8 and 6.1.1.4)
;
Cl Cl 0.148 0.159
;
International Tables for Crystallography
(1992, Vol. C, Tables 4.2.6.8 and 6.1.1.4)
;
O O 0.011 0.006
;
International Tables for Crystallography
(1992, Vol. C, Tables 4.2.6.8 and 6.1.1.4)
;
Cu Cu 0.320 1.265
;
International Tables for Crystallography
(1992, Vol. C, Tables 4.2.6.8 and 6.1.1.4)
;

loop_
_geom_angle_atom_site_label_1
_geom_angle_atom_site_label_2
_geom_angle_atom_site_label_3
_geom_angle
_geom_angle_publ_flag
_geom_angle_site_symmetry_1
_geom_angle_site_symmetry_2
_geom_angle_site_symmetry_3
N(1) Cu(1) N(2) 164.59(8) yes . . .
N(1) Cu(1) N(3) 83.67(8) yes . . .
N(1) Cu(1) N(5) 98.28(9) yes . . .
N(2) Cu(1) N(3) 82.69(8) yes . . .
N(2) Cu(1) N(5) 94.26(9) yes . . .
N(3) Cu(1) N(5) 171.86(8) yes . . .
O(1) Cl(1) O(2) 109.54(13) yes . . .
O(1) Cl(1) O(3) 108.90(14) yes . . .
O(1) Cl(1) O(4) 110.15(14) yes . . .
O(2) Cl(1) O(3) 108.83(15) yes . . .
O(2) Cl(1) O(4) 109.42(12) yes . . .
O(3) Cl(1) O(4) 109.98(14) yes . . .
O(5) Cl(2) O(6) 109.33(12) yes . . .
O(5) Cl(2) O(7) 109.45(13) yes . . .
O(5) Cl(2) O(8) 109.27(13) yes . . .
O(6) Cl(2) O(7) 109.82(13) yes . . .
O(6) Cl(2) O(8) 109.02(13) yes . . .
O(7) Cl(2) O(8) 109.94(14) yes . . .
Cu(1) N(1) C(1) 126.56(18) yes . . .
Cu(1) N(1) C(5) 114.99(18) yes . . .
C(1) N(1) C(5) 118.2(2) yes . . .
Cu(1) N(2) C(7) 126.73(17) yes . . .
Cu(1) N(2) C(11) 114.12(18) yes . . .
C(7) N(2) C(11) 118.6(2) yes . . .
Cu(1) N(3) C(6) 107.03(15) yes . . .
Cu(1) N(3) C(12) 105.33(14) yes . . .
Cu(1) N(3) C(13) 108.97(14) yes . . .
C(6) N(3) C(12) 113.5(2) yes . . .
C(6) N(3) C(13) 109.69(19) yes . . .
C(12) N(3) C(13) 112.0(2) yes . . .
C(14) N(4) C(18) 118.2(2) yes . . .
Cu(1) N(5) C(25) 173.7(2) yes . . .
N(1) C(1) C(2) 122.4(2) yes . . .
C(1) C(2) C(3) 119.3(2) yes . . .
C(2) C(3) C(4) 118.7(2) yes . . .
C(3) C(4) C(5) 119.1(2) yes . . .
N(1) C(5) C(4) 122.1(2) yes . . .
N(1) C(5) C(6) 114.3(2) yes . . .
C(4) C(5) C(6) 123.5(2) yes . . .
N(3) C(6) C(5) 109.9(2) yes . . .
N(2) C(7) C(8) 122.5(2) yes . . .
C(7) C(8) C(9) 118.6(2) yes . . .
C(8) C(9) C(10) 119.0(2) yes . . .
C(9) C(10) C(11) 119.1(2) yes . . .
N(2) C(11) C(10) 122.1(2) yes . . .
N(2) C(11) C(12) 113.9(2) yes . . .
C(10) C(11) C(12) 123.9(2) yes . . .
N(3) C(12) C(11) 109.6(2) yes . . .
N(3) C(13) C(14) 113.7(2) yes . . .
N(4) C(14) C(13) 114.3(2) yes . . .
N(4) C(14) C(15) 123.1(2) yes . . .
C(13) C(14) C(15) 122.5(2) yes . . .
C(14) C(15) C(16) 118.5(2) yes . . .
C(15) C(16) C(17) 118.6(2) yes . . .
C(16) C(17) C(18) 120.1(2) yes . . .
N(4) C(18) C(17) 121.4(2) yes . . .
N(4) C(18) C(19) 115.9(2) yes . . .
C(17) C(18) C(19) 122.7(2) yes . . .
C(18) C(19) C(20) 120.1(2) yes . . .
C(18) C(19) C(24) 120.7(2) yes . . .
C(20) C(19) C(24) 119.2(2) yes . . .
C(19) C(20) C(21) 118.9(3) yes . . .
C(20) C(21) C(22) 121.2(2) yes . . .
C(21) C(22) C(23) 120.1(2) yes . . .
C(22) C(23) C(24) 119.5(3) yes . . .
C(19) C(24) C(23) 121.1(2) yes . . .
N(5) C(25) C(26) 178.9(3) yes . . .
N(1) C(1) H(1) 118.5 no . . .
C(2) C(1) H(1) 119.0 no . . .
C(1) C(2) H(2) 121.0 no . . .
C(3) C(2) H(2) 119.6 no . . .
C(2) C(3) H(3) 121.2 no . . .
C(4) C(3) H(3) 120.0 no . . .
C(3) C(4) H(4) 120.2 no . . .
C(5) C(4) H(4) 120.6 no . . .
N(3) C(6) H(5) 109.0 no . . .
N(3) C(6) H(6) 110.2 no . . .
C(5) C(6) H(5) 109.0 no . . .
C(5) C(6) H(6) 109.2 no . . .
H(5) C(6) H(6) 109.5 no . . .
N(2) C(7) H(7) 118.7 no . . .
C(8) C(7) H(7) 118.9 no . . .
C(7) C(8) H(8) 120.5 no . . .
C(9) C(8) H(8) 120.8 no . . .
C(8) C(9) H(9) 120.0 no . . .
C(10) C(9) H(9) 121.0 no . . .
C(9) C(10) H(10) 120.4 no . . .
C(11) C(10) H(10) 120.4 no . . .
N(3) C(12) H(11) 109.6 no . . .
N(3) C(12) H(12) 109.1 no . . .
C(11) C(12) H(11) 109.5 no . . .
C(11) C(12) H(12) 109.6 no . . .
H(11) C(12) H(12) 109.5 no . . .
N(3) C(13) H(13) 108.4 no . . .
N(3) C(13) H(14) 108.8 no . . .
C(14) C(13) H(13) 107.7 no . . .
C(14) C(13) H(14) 108.8 no . . .
H(13) C(13) H(14) 109.5 no . . .
C(14) C(15) H(15) 120.9 no . . .
C(16) C(15) H(15) 120.6 no . . .
C(15) C(16) H(16) 120.5 no . . .
C(17) C(16) H(16) 120.9 no . . .
C(16) C(17) H(17) 119.7 no . . .
C(18) C(17) H(17) 120.2 no . . .
C(19) C(20) H(18) 119.7 no . . .
C(21) C(20) H(18) 121.4 no . . .
C(20) C(21) H(19) 118.9 no . . .
C(22) C(21) H(19) 119.9 no . . .
C(21) C(22) H(20) 120.2 no . . .
C(23) C(22) H(20) 119.7 no . . .
C(22) C(23) H(21) 119.7 no . . .
C(24) C(23) H(21) 120.8 no . . .
C(19) C(24) H(22) 119.1 no . . .
C(23) C(24) H(22) 119.8 no . . .
C(25) C(26) H(23) 109.8 no . . .
C(25) C(26) H(24) 109.7 no . . .
C(25) C(26) H(25) 108.8 no . . .
H(23) C(26) H(24) 109.5 no . . .
H(23) C(26) H(25) 109.5 no . . .
H(24) C(26) H(25) 109.5 no . . .

loop_
_geom_bond_atom_site_label_1
_geom_bond_atom_site_label_2
_geom_bond_distance
_geom_bond_publ_flag
_geom_bond_site_symmetry_1
_geom_bond_site_symmetry_2
Cu(1) N(1) 1.962(2) yes . .
Cu(1) N(2) 1.989(2) yes . .
Cu(1) N(3) 2.042(2) yes . .
Cu(1) N(5) 1.986(2) yes . .
Cl(1) O(1) 1.427(2) yes . .
Cl(1) O(2) 1.434(2) yes . .
Cl(1) O(3) 1.425(2) yes . .
Cl(1) O(4) 1.431(2) yes . .
Cl(2) O(5) 1.441(2) yes . .
Cl(2) O(6) 1.434(2) yes . .
Cl(2) O(7) 1.431(2) yes . .
Cl(2) O(8) 1.437(2) yes . .
N(1) C(1) 1.344(3) yes . .
N(1) C(5) 1.358(3) yes . .
N(2) C(7) 1.345(3) yes . .
N(2) C(11) 1.353(3) yes . .
N(3) C(6) 1.484(3) yes . .
N(3) C(12) 1.478(3) yes . .
N(3) C(13) 1.494(3) yes . .
N(4) C(14) 1.352(3) yes . .
N(4) C(18) 1.348(3) yes . .
N(5) C(25) 1.131(3) yes . .
C(1) C(2) 1.369(4) yes . .
C(2) C(3) 1.376(3) yes . .
C(3) C(4) 1.396(3) yes . .
C(4) C(5) 1.362(4) yes . .
C(5) C(6) 1.512(3) yes . .
C(7) C(8) 1.374(4) yes . .
C(8) C(9) 1.392(3) yes . .
C(9) C(10) 1.389(3) yes . .
C(10) C(11) 1.368(4) yes . .
C(11) C(12) 1.507(3) yes . .
C(13) C(14) 1.509(3) yes . .
C(14) C(15) 1.374(4) yes . .
C(15) C(16) 1.389(4) yes . .
C(16) C(17) 1.383(4) yes . .
C(17) C(18) 1.382(4) yes . .
C(18) C(19) 1.485(3) yes . .
C(19) C(20) 1.411(4) yes . .
C(19) C(24) 1.379(4) yes . .
C(20) C(21) 1.396(4) yes . .
C(21) C(22) 1.365(5) yes . .
C(22) C(23) 1.391(4) yes . .
C(23) C(24) 1.389(4) yes . .
C(25) C(26) 1.451(3) yes . .
C(1) H(1) 0.950 no . .
C(2) H(2) 0.950 no . .
C(3) H(3) 0.950 no . .
C(4) H(4) 0.950 no . .
C(6) H(5) 0.950 no . .
C(6) H(6) 0.950 no . .
C(7) H(7) 0.950 no . .
C(8) H(8) 0.950 no . .
C(9) H(9) 0.950 no . .
C(10) H(10) 0.950 no . .
C(12) H(11) 0.950 no . .
C(12) H(12) 0.950 no . .
C(13) H(13) 0.950 no . .
C(13) H(14) 0.950 no . .
C(15) H(15) 0.950 no . .
C(16) H(16) 0.950 no . .
C(17) H(17) 0.950 no . .
C(20) H(18) 0.950 no . .
C(21) H(19) 0.950 no . .
C(22) H(20) 0.950 no . .
C(23) H(21) 0.950 no . .
C(24) H(22) 0.950 no . .
C(26) H(23) 0.950 no . .
C(26) H(24) 0.950 no . .
C(26) H(25) 0.950 no . .

loop_
_geom_contact_atom_site_label_1
_geom_contact_atom_site_label_2
_geom_contact_distance
_geom_contact_publ_flag
_geom_contact_site_symmetry_1
_geom_contact_site_symmetry_2
Cu(1) O(2) 2.793(2) ? . .
Cu(1) N(4) 2.330(2) ? . .
Cu(1) C(1) 2.967(3) ? . .
Cu(1) C(5) 2.819(2) ? . .
Cu(1) C(6) 2.854(2) ? . .
Cu(1) C(7) 2.994(2) ? . .
Cu(1) C(11) 2.826(2) ? . .
Cu(1) C(12) 2.820(2) ? . .
Cu(1) C(13) 2.896(2) ? . .
Cu(1) C(14) 2.934(2) ? . .
Cu(1) C(18) 3.311(2) ? . .
Cu(1) C(25) 3.113(2) ? . .
O(1) O(2) 2.337(3) ? . .
O(1) O(3) 2.320(3) ? . .
O(1) O(4) 2.343(3) ? . .
O(1) N(1) 3.353(3) ? . .
O(1) N(5) 3.518(3) ? . 2_555
O(1) C(4) 3.580(3) ? . .
O(1) C(5) 3.110(3) ? . .
O(1) C(6) 3.203(3) ? . .
O(1) C(25) 3.059(3) ? . 2_555
O(1) C(26) 3.059(3) ? . 2_555
O(2) Cu(1) 2.793(2) ? . .
O(2) O(1) 2.337(3) ? . .
O(2) O(3) 2.326(3) ? . .
O(2) O(4) 2.339(3) ? . .
O(2) N(1) 3.186(3) ? . .
O(2) N(2) 3.473(3) ? . .
O(2) N(3) 3.559(3) ? . .
O(2) N(5) 3.103(3) ? . .
O(2) C(6) 3.566(3) ? . .
O(2) C(8) 3.349(3) ? . 3_575
O(2) C(9) 3.351(3) ? . 3_575
O(2) C(12) 3.587(3) ? . .
O(3) O(1) 2.320(3) ? . .
O(3) O(2) 2.326(3) ? . .
O(3) O(4) 2.339(3) ? . .
O(3) C(1) 3.409(3) ? . 2_555
O(3) C(2) 3.230(3) ? . 2_555
O(3) C(15) 3.573(3) ? . 1_455
O(3) C(16) 3.260(3) ? . 1_455
O(3) C(17) 3.507(3) ? . 1_455
O(4) O(1) 2.343(3) ? . .
O(4) O(2) 2.339(3) ? . .
O(4) O(3) 2.339(3) ? . .
O(4) C(4) 3.292(3) ? . 2_545
O(4) C(17) 3.347(3) ? . 1_455
O(4) C(18) 3.195(3) ? . 1_455
O(4) C(19) 3.359(3) ? . 1_455
O(4) C(23) 3.521(3) ? . 2_555
O(4) C(24) 3.386(3) ? . 1_455
O(5) O(6) 2.345(3) ? . .
O(5) O(7) 2.345(3) ? . .
O(5) O(8) 2.347(2) ? . .
O(5) C(10) 3.273(3) ? . 1_545
O(5) C(11) 3.547(3) ? . 1_545
O(5) C(12) 3.351(3) ? . 1_545
O(5) C(13) 3.519(3) ? . 1_545
O(5) C(15) 3.597(3) ? . 1_545
O(5) C(21) 3.424(3) ? . .
O(5) C(26) 3.243(3) ? . .
O(6) O(5) 2.345(3) ? . .
O(6) O(6) 3.591(3) ? . 3_565
O(6) O(7) 2.344(3) ? . .
O(6) O(8) 2.337(2) ? . .
O(6) C(2) 3.338(4) ? . 4_564
O(6) C(3) 3.263(3) ? . 4_564
O(6) C(10) 3.467(3) ? . 1_545
O(6) C(12) 3.353(3) ? . 3_575
O(6) C(26) 3.430(3) ? . 3_565
O(7) O(5) 2.345(3) ? . .
O(7) O(6) 2.344(3) ? . .
O(7) O(8) 2.348(3) ? . .
O(7) C(2) 3.304(3) ? . 4_564
O(7) C(3) 3.464(3) ? . 4_564
O(7) C(15) 3.232(3) ? . 3_675
O(7) C(16) 3.434(3) ? . 3_675
O(8) O(5) 2.347(2) ? . .
O(8) O(6) 2.337(2) ? . .
O(8) O(7) 2.348(3) ? . .
O(8) C(7) 3.155(3) ? . .
O(8) C(8) 3.526(3) ? . .
O(8) C(10) 3.479(3) ? . 3_575
O(8) C(20) 3.473(3) ? . .
O(8) C(25) 3.424(3) ? . .
O(8) C(26) 3.302(4) ? . .
N(1) O(1) 3.353(3) ? . .
N(1) O(2) 3.186(3) ? . .
N(1) N(3) 2.671(3) ? . .
N(1) N(4) 3.309(3) ? . .
N(1) N(5) 2.986(3) ? . .
N(1) C(2) 2.378(3) ? . .
N(1) C(3) 2.765(3) ? . .
N(1) C(4) 2.380(3) ? . .
N(1) C(6) 2.412(3) ? . .
N(1) C(13) 3.421(3) ? . .
N(2) O(2) 3.473(3) ? . .
N(2) N(3) 2.663(3) ? . .
N(2) N(4) 2.923(2) ? . .
N(2) N(5) 2.914(3) ? . .
N(2) C(8) 2.383(3) ? . .
N(2) C(8) 3.365(3) ? . 3_575
N(2) C(9) 2.765(3) ? . .
N(2) C(9) 3.535(3) ? . 3_575
N(2) C(10) 2.381(3) ? . .
N(2) C(12) 2.399(3) ? . .
N(2) C(13) 3.346(3) ? . .
N(2) C(14) 3.060(3) ? . .
N(2) C(18) 3.561(3) ? . .
N(3) O(2) 3.559(3) ? . .
N(3) N(1) 2.671(3) ? . .
N(3) N(2) 2.663(3) ? . .
N(3) N(4) 2.891(2) ? . .
N(3) C(5) 2.452(3) ? . .
N(3) C(11) 2.440(3) ? . .
N(3) C(14) 2.515(3) ? . .
N(4) Cu(1) 2.330(2) ? . .
N(4) N(1) 3.309(3) ? . .
N(4) N(2) 2.923(2) ? . .
N(4) N(3) 2.891(2) ? . .
N(4) N(5) 3.425(3) ? . .
N(4) C(7) 3.461(3) ? . .
N(4) C(11) 3.591(3) ? . .
N(4) C(13) 2.405(3) ? . .
N(4) C(15) 2.397(3) ? . .
N(4) C(16) 2.778(3) ? . .
N(4) C(17) 2.380(3) ? . .
N(4) C(19) 2.402(3) ? . .
N(4) C(24) 2.871(3) ? . .
N(5) O(1) 3.518(3) ? . 2_545
N(5) O(2) 3.103(3) ? . .
N(5) N(1) 2.986(3) ? . .
N(5) N(2) 2.914(3) ? . .
N(5) N(4) 3.425(3) ? . .
N(5) C(1) 3.216(3) ? . .
N(5) C(7) 3.161(3) ? . .
N(5) C(19) 3.352(3) ? . .
N(5) C(24) 3.296(3) ? . .
N(5) C(26) 2.582(3) ? . .
C(1) Cu(1) 2.967(3) ? . .
C(1) O(3) 3.409(3) ? . 2_545
C(1) N(5) 3.216(3) ? . .
C(1) C(3) 2.369(4) ? . .
C(1) C(4) 2.718(3) ? . .
C(1) C(5) 2.319(3) ? . .
C(1) C(24) 3.588(4) ? . .
C(2) O(3) 3.230(3) ? . 2_545
C(2) O(6) 3.338(4) ? . 4_565
C(2) O(7) 3.304(3) ? . 4_565
C(2) N(1) 2.378(3) ? . .
C(2) C(4) 2.386(3) ? . .
C(2) C(5) 2.722(3) ? . .
C(3) O(6) 3.263(3) ? . 4_565
C(3) O(7) 3.464(3) ? . 4_565
C(3) N(1) 2.765(3) ? . .
C(3) C(1) 2.369(4) ? . .
C(3) C(5) 2.379(4) ? . .
C(3) C(21) 3.338(4) ? . 2_655
C(3) C(26) 3.569(4) ? . 2_555
C(4) O(1) 3.580(3) ? . .
C(4) O(4) 3.292(3) ? . 2_555
C(4) N(1) 2.380(3) ? . .
C(4) C(1) 2.718(3) ? . .
C(4) C(2) 2.386(3) ? . .
C(4) C(6) 2.534(4) ? . .
C(5) Cu(1) 2.819(2) ? . .
C(5) O(1) 3.110(3) ? . .
C(5) N(3) 2.452(3) ? . .
C(5) C(1) 2.319(3) ? . .
C(5) C(2) 2.722(3) ? . .
C(5) C(3) 2.379(4) ? . .
C(5) C(13) 3.142(4) ? . .
C(6) Cu(1) 2.854(2) ? . .
C(6) O(1) 3.203(3) ? . .
C(6) O(2) 3.566(3) ? . .
C(6) N(1) 2.412(3) ? . .
C(6) C(4) 2.534(4) ? . .
C(6) C(12) 2.477(4) ? . .
C(6) C(13) 2.435(4) ? . .
C(7) Cu(1) 2.994(2) ? . .
C(7) O(8) 3.155(3) ? . .
C(7) N(4) 3.461(3) ? . .
C(7) N(5) 3.161(3) ? . .
C(7) C(8) 3.423(3) ? . 3_575
C(7) C(9) 2.379(3) ? . .
C(7) C(9) 3.329(3) ? . 3_575
C(7) C(10) 2.724(3) ? . .
C(7) C(10) 3.556(3) ? . 3_575
C(7) C(11) 2.319(3) ? . .
C(7) C(18) 3.599(3) ? . .
C(8) O(2) 3.349(3) ? . 3_575
C(8) O(8) 3.526(3) ? . .
C(8) N(2) 2.383(3) ? . .
C(8) N(2) 3.365(3) ? . 3_575
C(8) C(7) 3.423(3) ? . 3_575
C(8) C(10) 2.396(3) ? . .
C(8) C(11) 2.730(3) ? . .
C(8) C(11) 3.527(3) ? . 3_575
C(8) C(17) 3.560(3) ? . 3_675
C(9) O(2) 3.351(3) ? . 3_575
C(9) N(2) 2.765(3) ? . .
C(9) N(2) 3.535(3) ? . 3_575
C(9) C(7) 2.379(3) ? . .
C(9) C(7) 3.329(3) ? . 3_575
C(9) C(11) 2.377(4) ? . .
C(10) O(5) 3.273(3) ? . 1_565
C(10) O(6) 3.467(3) ? . 1_565
C(10) O(8) 3.479(3) ? . 3_575
C(10) N(2) 2.381(3) ? . .
C(10) C(7) 2.724(3) ? . .
C(10) C(7) 3.556(3) ? . 3_575
C(10) C(8) 2.396(3) ? . .
C(10) C(12) 2.539(4) ? . .
C(11) Cu(1) 2.826(2) ? . .
C(11) O(5) 3.547(3) ? . 1_565
C(11) N(3) 2.440(3) ? . .
C(11) N(4) 3.591(3) ? . .
C(11) C(7) 2.319(3) ? . .
C(11) C(8) 2.730(3) ? . .
C(11) C(8) 3.527(3) ? . 3_575
C(11) C(9) 2.377(4) ? . .
C(11) C(13) 3.099(3) ? . .
C(11) C(14) 3.192(3) ? . .
C(12) Cu(1) 2.820(2) ? . .
C(12) O(2) 3.587(3) ? . .
C(12) O(5) 3.351(3) ? . 1_565
C(12) O(6) 3.353(3) ? . 3_575
C(12) N(2) 2.399(3) ? . .
C(12) C(6) 2.477(4) ? . .
C(12) C(10) 2.539(4) ? . .
C(12) C(13) 2.465(3) ? . .
C(12) C(14) 3.266(3) ? . .
C(13) Cu(1) 2.896(2) ? . .
C(13) O(5) 3.519(3) ? . 1_565
C(13) N(1) 3.421(3) ? . .
C(13) N(2) 3.346(3) ? . .
C(13) N(4) 2.405(3) ? . .
C(13) C(5) 3.142(4) ? . .
C(13) C(6) 2.435(4) ? . .
C(13) C(11) 3.099(3) ? . .
C(13) C(12) 2.465(3) ? . .
C(13) C(15) 2.528(4) ? . .
C(14) Cu(1) 2.934(2) ? . .
C(14) N(2) 3.060(3) ? . .
C(14) N(3) 2.515(3) ? . .
C(14) C(11) 3.192(3) ? . .
C(14) C(12) 3.266(3) ? . .
C(14) C(16) 2.375(4) ? . .
C(14) C(17) 2.707(3) ? . .
C(14) C(18) 2.317(3) ? . .
C(15) O(3) 3.573(3) ? . 1_655
C(15) O(5) 3.597(3) ? . 1_565
C(15) O(7) 3.232(3) ? . 3_675
C(15) N(4) 2.397(3) ? . .
C(15) C(13) 2.528(4) ? . .
C(15) C(17) 2.383(3) ? . .
C(15) C(18) 2.741(3) ? . .
C(16) O(3) 3.260(3) ? . 1_655
C(16) O(7) 3.434(3) ? . 3_675
C(16) N(4) 2.778(3) ? . .
C(16) C(14) 2.375(4) ? . .
C(16) C(18) 2.396(4) ? . .
C(17) O(3) 3.507(3) ? . 1_655
C(17) O(4) 3.347(3) ? . 1_655
C(17) N(4) 2.380(3) ? . .
C(17) C(8) 3.560(3) ? . 3_675
C(17) C(14) 2.707(3) ? . .
C(17) C(15) 2.383(3) ? . .
C(17) C(19) 2.516(4) ? . .
C(17) C(20) 3.041(4) ? . .
C(18) Cu(1) 3.311(2) ? . .
C(18) O(4) 3.195(3) ? . 1_655
C(18) N(2) 3.561(3) ? . .
C(18) C(7) 3.599(3) ? . .
C(18) C(14) 2.317(3) ? . .
C(18) C(15) 2.741(3) ? . .
C(18) C(16) 2.396(4) ? . .
C(18) C(20) 2.510(3) ? . .
C(18) C(24) 2.489(4) ? . .
C(19) O(4) 3.359(3) ? . 1_655
C(19) N(4) 2.402(3) ? . .
C(19) N(5) 3.352(3) ? . .
C(19) C(17) 2.516(4) ? . .
C(19) C(21) 2.417(3) ? . .
C(19) C(22) 2.785(4) ? . .
C(19) C(23) 2.410(4) ? . .
C(20) O(8) 3.473(3) ? . .
C(20) C(17) 3.041(4) ? . .
C(20) C(18) 2.510(3) ? . .
C(20) C(22) 2.405(4) ? . .
C(20) C(23) 2.785(4) ? . .
C(20) C(24) 2.406(4) ? . .
C(21) O(5) 3.424(3) ? . .
C(21) C(3) 3.338(4) ? . 2_645
C(21) C(19) 2.417(3) ? . .
C(21) C(23) 2.387(5) ? . .
C(21) C(24) 2.758(4) ? . .
C(22) C(19) 2.785(4) ? . .
C(22) C(20) 2.405(4) ? . .
C(22) C(24) 2.400(4) ? . .
C(23) O(4) 3.521(3) ? . 2_545
C(23) C(19) 2.410(4) ? . .
C(23) C(20) 2.785(4) ? . .
C(23) C(21) 2.387(5) ? . .
C(24) O(4) 3.386(3) ? . 1_655
C(24) N(4) 2.871(3) ? . .
C(24) N(5) 3.296(3) ? . .
C(24) C(1) 3.588(4) ? . .
C(24) C(18) 2.489(4) ? . .
C(24) C(20) 2.406(4) ? . .
C(24) C(21) 2.758(4) ? . .
C(24) C(22) 2.400(4) ? . .
C(25) Cu(1) 3.113(2) ? . .
C(25) O(1) 3.059(3) ? . 2_545
C(25) O(8) 3.424(3) ? . .
C(26) O(1) 3.059(3) ? . 2_545
C(26) O(5) 3.243(3) ? . .
C(26) O(6) 3.430(3) ? . 3_565
C(26) O(8) 3.302(4) ? . .
C(26) N(5) 2.582(3) ? . .
C(26) C(3) 3.569(4) ? . 2_545
Cu(1) H(1) 3.060 ? . .
Cu(1) H(6) 3.198 ? . .
Cu(1) H(7) 3.088 ? . .
Cu(1) H(11) 3.087 ? . .
Cu(1) H(14) 3.281 ? . .
Cu(1) H(22) 3.443 ? . .
Cl(1) H(1) 3.382 ? . 2_555
Cl(1) H(4) 3.128 ? . 2_545
Cl(1) H(5) 3.398 ? . 2_545
Cl(1) H(6) 3.035 ? . .
Cl(1) H(8) 3.368 ? . 3_575
Cl(1) H(11) 3.412 ? . .
Cl(1) H(21) 3.328 ? . 2_555
Cl(1) H(24) 3.472 ? . 2_555
Cl(2) H(2) 3.251 ? . 4_564
Cl(2) H(3) 3.313 ? . 4_564
Cl(2) H(10) 3.222 ? . 1_545
Cl(2) H(16) 3.490 ? . 3_675
Cl(2) H(25) 3.000 ? . .
O(1) H(1) 2.777 ? . 2_555
O(1) H(5) 3.262 ? . 2_545
O(1) H(6) 2.512 ? . .
O(1) H(21) 3.391 ? . 2_555
O(1) H(23) 3.539 ? . 2_555
O(1) H(24) 2.346 ? . 2_555
O(2) H(4) 2.689 ? . 2_545
O(2) H(6) 3.101 ? . .
O(2) H(8) 2.760 ? . 3_575
O(2) H(9) 2.744 ? . 3_575
O(2) H(11) 3.028 ? . .
O(3) H(1) 2.875 ? . 2_555
O(3) H(2) 2.522 ? . 2_555
O(3) H(6) 3.053 ? . .
O(3) H(8) 3.007 ? . 3_575
O(3) H(11) 2.892 ? . .
O(3) H(16) 3.400 ? . 1_455
O(3) H(21) 3.191 ? . 2_555
O(4) H(4) 2.513 ? . 2_545
O(4) H(5) 2.812 ? . 2_545
O(4) H(17) 3.502 ? . 1_455
O(4) H(20) 3.153 ? . 2_555
O(4) H(21) 2.907 ? . 2_555
O(4) H(22) 3.195 ? . 1_455
O(4) H(24) 3.560 ? . 2_555
O(5) H(10) 2.776 ? . 1_545
O(5) H(12) 2.557 ? . 1_545
O(5) H(13) 2.669 ? . 1_545
O(5) H(15) 2.892 ? . 1_545
O(5) H(19) 2.879 ? . .
O(5) H(23) 3.462 ? . .
O(5) H(25) 2.337 ? . .
O(6) H(2) 2.849 ? . 4_564
O(6) H(3) 2.750 ? . 4_564
O(6) H(10) 2.582 ? . 1_545
O(6) H(10) 3.207 ? . 3_575
O(6) H(11) 2.989 ? . 3_575
O(6) H(12) 2.921 ? . 3_575
O(6) H(23) 2.578 ? . 3_565
O(6) H(25) 3.543 ? . 3_565
O(7) H(2) 2.611 ? . 4_564
O(7) H(3) 2.950 ? . 4_564
O(7) H(15) 2.592 ? . 3_675
O(7) H(16) 2.994 ? . 3_675
O(7) H(18) 3.582 ? . .
O(7) H(19) 2.902 ? . 3_665
O(8) H(7) 2.335 ? . .
O(8) H(8) 3.122 ? . .
O(8) H(10) 3.116 ? . 3_575
O(8) H(11) 3.575 ? . 3_575
O(8) H(16) 2.835 ? . 3_675
O(8) H(18) 3.151 ? . .
O(8) H(23) 3.451 ? . .
O(8) H(25) 2.659 ? . .
N(1) H(1) 1.982 ? . .
N(1) H(2) 3.233 ? . .
N(1) H(4) 3.235 ? . .
N(1) H(5) 3.151 ? . .
N(1) H(6) 2.835 ? . .
N(1) H(14) 3.263 ? . .
N(1) H(22) 3.260 ? . .
N(2) H(7) 1.984 ? . .
N(2) H(8) 3.234 ? . .
N(2) H(8) 3.359 ? . 3_575
N(2) H(10) 3.234 ? . .
N(2) H(11) 2.802 ? . .
N(2) H(12) 3.152 ? . .
N(3) H(5) 2.005 ? . .
N(3) H(6) 2.020 ? . .
N(3) H(11) 2.008 ? . .
N(3) H(12) 2.002 ? . .
N(3) H(13) 2.007 ? . .
N(3) H(14) 2.012 ? . .
N(4) H(7) 3.492 ? . .
N(4) H(13) 3.175 ? . .
N(4) H(14) 2.688 ? . .
N(4) H(15) 3.248 ? . .
N(4) H(17) 3.233 ? . .
N(4) H(21) 3.274 ? . 2_655
N(4) H(22) 2.616 ? . .
N(5) H(1) 2.721 ? . .
N(5) H(7) 2.696 ? . .
N(5) H(9) 3.129 ? . 3_575
N(5) H(22) 3.469 ? . .
N(5) H(23) 3.041 ? . .
N(5) H(24) 3.041 ? . .
N(5) H(25) 3.019 ? . .
C(1) H(2) 2.030 ? . .
C(1) H(3) 3.236 ? . .
C(1) H(6) 3.402 ? . 2_545
C(1) H(22) 2.993 ? . .
C(2) H(1) 2.010 ? . .
C(2) H(3) 2.038 ? . .
C(2) H(4) 3.247 ? . .
C(2) H(19) 3.462 ? . 2_655
C(2) H(23) 3.330 ? . 2_555
C(3) H(1) 3.223 ? . .
C(3) H(2) 2.022 ? . .
C(3) H(4) 2.046 ? . .
C(3) H(9) 3.283 ? . 4_575
C(3) H(19) 3.405 ? . 2_655
C(3) H(23) 2.856 ? . 2_555
C(4) H(2) 3.246 ? . .
C(4) H(3) 2.044 ? . .
C(4) H(5) 2.650 ? . .
C(4) H(6) 2.934 ? . .
C(4) H(9) 3.278 ? . 4_575
C(4) H(14) 3.565 ? . .
C(4) H(23) 3.343 ? . 2_555
C(5) H(1) 3.175 ? . .
C(5) H(3) 3.237 ? . .
C(5) H(4) 2.019 ? . .
C(5) H(5) 2.031 ? . .
C(5) H(6) 2.033 ? . .
C(5) H(14) 2.796 ? . .
C(6) H(4) 2.720 ? . .
C(6) H(11) 2.531 ? . .
C(6) H(12) 2.835 ? . .
C(6) H(13) 2.869 ? . .
C(6) H(14) 2.400 ? . .
C(6) H(24) 3.321 ? . 1_565
C(7) H(8) 2.028 ? . .
C(7) H(9) 3.239 ? . .
C(7) H(9) 3.599 ? . 3_575
C(7) H(16) 3.385 ? . 3_675
C(8) H(7) 2.012 ? . .
C(8) H(9) 2.040 ? . .
C(8) H(10) 3.260 ? . .
C(8) H(16) 3.181 ? . 3_675
C(8) H(17) 2.910 ? . 3_675
C(9) H(3) 3.316 ? . 4_574
C(9) H(7) 3.235 ? . .
C(9) H(7) 3.354 ? . 3_575
C(9) H(8) 2.048 ? . .
C(9) H(10) 2.042 ? . .
C(9) H(17) 3.200 ? . 3_675
C(10) H(3) 3.564 ? . 4_574
C(10) H(7) 3.397 ? . 3_575
C(10) H(8) 3.262 ? . .
C(10) H(9) 2.047 ? . .
C(10) H(11) 2.975 ? . .
C(10) H(12) 2.646 ? . .
C(10) H(23) 3.546 ? . 3_575
C(11) H(7) 3.174 ? . .
C(11) H(8) 3.331 ? . 3_575
C(11) H(9) 3.242 ? . .
C(11) H(10) 2.023 ? . .
C(11) H(11) 2.032 ? . .
C(11) H(12) 2.034 ? . .
C(11) H(13) 3.171 ? . .
C(12) H(5) 2.894 ? . .
C(12) H(6) 2.508 ? . .
C(12) H(10) 2.725 ? . .
C(12) H(13) 2.473 ? . .
C(12) H(14) 3.223 ? . .
C(12) H(24) 3.568 ? . 1_565
C(12) H(25) 3.499 ? . 1_565
C(13) H(5) 2.447 ? . .
C(13) H(6) 3.227 ? . .
C(13) H(11) 3.260 ? . .
C(13) H(12) 2.529 ? . .
C(13) H(15) 2.711 ? . .
C(13) H(20) 3.237 ? . 1_565
C(13) H(21) 3.395 ? . 2_655
C(14) H(12) 3.458 ? . .
C(14) H(13) 2.012 ? . .
C(14) H(14) 2.025 ? . .
C(14) H(15) 2.032 ? . .
C(14) H(16) 3.239 ? . .
C(14) H(21) 3.280 ? . 2_655
C(15) H(13) 2.557 ? . .
C(15) H(14) 3.043 ? . .
C(15) H(16) 2.043 ? . .
C(15) H(17) 3.244 ? . .
C(15) H(19) 3.560 ? . 1_565
C(16) H(8) 3.147 ? . 3_675
C(16) H(15) 2.043 ? . .
C(16) H(17) 2.029 ? . .
C(16) H(17) 3.244 ? . 3_675
C(16) H(18) 3.254 ? . 3_675
C(17) H(8) 3.175 ? . 3_675
C(17) H(15) 3.248 ? . .
C(17) H(16) 2.040 ? . .
C(17) H(16) 3.393 ? . 3_675
C(17) H(17) 3.518 ? . 3_675
C(17) H(18) 2.791 ? . .
C(18) H(7) 3.387 ? . .
C(18) H(16) 3.258 ? . .
C(18) H(17) 2.033 ? . .
C(18) H(18) 2.667 ? . .
C(18) H(22) 2.636 ? . .
C(19) H(7) 3.584 ? . .
C(19) H(17) 2.697 ? . .
C(19) H(18) 2.055 ? . .
C(19) H(19) 3.272 ? . .
C(19) H(21) 3.268 ? . .
C(19) H(22) 2.020 ? . .
C(20) H(3) 3.343 ? . 2_645
C(20) H(7) 3.595 ? . .
C(20) H(16) 3.474 ? . 3_675
C(20) H(17) 2.808 ? . .
C(20) H(19) 2.033 ? . .
C(20) H(20) 3.262 ? . .
C(20) H(22) 3.263 ? . .
C(20) H(25) 3.593 ? . .
C(21) H(3) 3.252 ? . 2_645
C(21) H(13) 3.370 ? . 1_545
C(21) H(18) 2.057 ? . .
C(21) H(20) 2.017 ? . .
C(21) H(21) 3.241 ? . .
C(21) H(25) 3.146 ? . .
C(22) H(13) 3.351 ? . 1_545
C(22) H(18) 3.265 ? . .
C(22) H(19) 2.014 ? . .
C(22) H(21) 2.036 ? . .
C(22) H(22) 3.258 ? . .
C(22) H(22) 3.242 ? . 2_645
C(22) H(24) 3.503 ? . .
C(22) H(25) 3.363 ? . .
C(23) H(1) 3.261 ? . .
C(23) H(14) 3.082 ? . 2_645
C(23) H(19) 3.246 ? . .
C(23) H(20) 2.036 ? . .
C(23) H(22) 2.035 ? . .
C(24) H(1) 3.086 ? . .
C(24) H(14) 3.377 ? . 2_645
C(24) H(18) 3.262 ? . .
C(24) H(20) 3.258 ? . .
C(24) H(20) 3.303 ? . 2_655
C(24) H(21) 2.045 ? . .
C(25) H(1) 3.234 ? . .
C(25) H(4) 3.590 ? . 2_545
C(25) H(7) 2.974 ? . .
C(25) H(9) 3.089 ? . 3_575
C(25) H(23) 1.986 ? . .
C(25) H(24) 1.985 ? . .
C(25) H(25) 1.974 ? . .
C(26) H(5) 3.463 ? . 1_545
C(26) H(10) 3.530 ? . 3_575
C(26) H(12) 2.951 ? . 1_545
C(26) H(13) 3.463 ? . 1_545
H(1) Cu(1) 3.060 ? . .
H(1) Cl(1) 3.382 ? . 2_545
H(1) O(1) 2.777 ? . 2_545
H(1) O(3) 2.875 ? . 2_545
H(1) N(1) 1.982 ? . .
H(1) N(5) 2.721 ? . .
H(1) C(2) 2.010 ? . .
H(1) C(3) 3.223 ? . .
H(1) C(5) 3.175 ? . .
H(1) C(23) 3.261 ? . .
H(1) C(24) 3.086 ? . .
H(1) C(25) 3.234 ? . .
H(1) H(2) 2.320 ? . .
H(1) H(6) 3.134 ? . 2_545
H(1) H(21) 3.044 ? . .
H(1) H(22) 2.706 ? . .
H(2) Cl(2) 3.251 ? . 4_565
H(2) O(3) 2.522 ? . 2_545
H(2) O(6) 2.849 ? . 4_565
H(2) O(7) 2.611 ? . 4_565
H(2) N(1) 3.233 ? . .
H(2) C(1) 2.030 ? . .
H(2) C(3) 2.022 ? . .
H(2) C(4) 3.246 ? . .
H(2) H(1) 2.320 ? . .
H(2) H(3) 2.339 ? . .
H(2) H(6) 3.488 ? . 2_545
H(2) H(11) 3.300 ? . 2_545
H(2) H(19) 3.358 ? . 2_655
H(2) H(23) 3.511 ? . 2_555
H(3) Cl(2) 3.313 ? . 4_565
H(3) O(6) 2.750 ? . 4_565
H(3) O(7) 2.950 ? . 4_565
H(3) C(1) 3.236 ? . .
H(3) C(2) 2.038 ? . .
H(3) C(4) 2.044 ? . .
H(3) C(5) 3.237 ? . .
H(3) C(9) 3.316 ? . 4_575
H(3) C(10) 3.564 ? . 4_575
H(3) C(20) 3.343 ? . 2_655
H(3) C(21) 3.252 ? . 2_655
H(3) H(2) 2.339 ? . .
H(3) H(4) 2.350 ? . .
H(3) H(9) 2.721 ? . 4_575
H(3) H(10) 3.194 ? . 4_575
H(3) H(18) 3.377 ? . 2_655
H(3) H(19) 3.219 ? . 2_655
H(3) H(23) 2.773 ? . 2_555
H(4) Cl(1) 3.128 ? . 2_555
H(4) O(2) 2.689 ? . 2_555
H(4) O(4) 2.513 ? . 2_555
H(4) N(1) 3.235 ? . .
H(4) C(2) 3.247 ? . .
H(4) C(3) 2.046 ? . .
H(4) C(5) 2.019 ? . .
H(4) C(6) 2.720 ? . .
H(4) C(25) 3.590 ? . 2_555
H(4) H(3) 2.350 ? . .
H(4) H(5) 2.527 ? . .
H(4) H(6) 3.062 ? . .
H(4) H(9) 2.708 ? . 4_575
H(4) H(23) 3.566 ? . 2_555
H(5) Cl(1) 3.398 ? . 2_555
H(5) O(1) 3.262 ? . 2_555
H(5) O(4) 2.812 ? . 2_555
H(5) N(1) 3.151 ? . .
H(5) N(3) 2.005 ? . .
H(5) C(4) 2.650 ? . .
H(5) C(5) 2.031 ? . .
H(5) C(12) 2.894 ? . .
H(5) C(13) 2.447 ? . .
H(5) C(26) 3.463 ? . 1_565
H(5) H(4) 2.527 ? . .
H(5) H(6) 1.551 ? . .
H(5) H(11) 3.049 ? . .
H(5) H(12) 2.950 ? . .
H(5) H(13) 2.663 ? . .
H(5) H(14) 2.225 ? . .
H(5) H(24) 2.629 ? . 1_565
H(6) Cu(1) 3.198 ? . .
H(6) Cl(1) 3.035 ? . .
H(6) O(1) 2.512 ? . .
H(6) O(2) 3.101 ? . .
H(6) O(3) 3.053 ? . .
H(6) N(1) 2.835 ? . .
H(6) N(3) 2.020 ? . .
H(6) C(1) 3.402 ? . 2_555
H(6) C(4) 2.934 ? . .
H(6) C(5) 2.033 ? . .
H(6) C(12) 2.508 ? . .
H(6) C(13) 3.227 ? . .
H(6) H(1) 3.134 ? . 2_555
H(6) H(2) 3.488 ? . 2_555
H(6) H(4) 3.062 ? . .
H(6) H(5) 1.551 ? . .
H(6) H(11) 2.201 ? . .
H(6) H(12) 2.909 ? . .
H(6) H(13) 3.545 ? . .
H(6) H(14) 3.315 ? . .
H(6) H(24) 3.389 ? . 1_565
H(7) Cu(1) 3.088 ? . .
H(7) O(8) 2.335 ? . .
H(7) N(2) 1.984 ? . .
H(7) N(4) 3.492 ? . .
H(7) N(5) 2.696 ? . .
H(7) C(8) 2.012 ? . .
H(7) C(9) 3.235 ? . .
H(7) C(9) 3.354 ? . 3_575
H(7) C(10) 3.397 ? . 3_575
H(7) C(11) 3.174 ? . .
H(7) C(18) 3.387 ? . .
H(7) C(19) 3.584 ? . .
H(7) C(20) 3.595 ? . .
H(7) C(25) 2.974 ? . .
H(7) H(8) 2.314 ? . .
H(7) H(9) 3.494 ? . 3_575
H(7) H(10) 3.581 ? . 3_575
H(7) H(16) 3.057 ? . 3_675
H(7) H(18) 3.434 ? . .
H(8) Cl(1) 3.368 ? . 3_575
H(8) O(2) 2.760 ? . 3_575
H(8) O(3) 3.007 ? . 3_575
H(8) O(8) 3.122 ? . .
H(8) N(2) 3.234 ? . .
H(8) N(2) 3.359 ? . 3_575
H(8) C(7) 2.028 ? . .
H(8) C(9) 2.048 ? . .
H(8) C(10) 3.262 ? . .
H(8) C(11) 3.331 ? . 3_575
H(8) C(16) 3.147 ? . 3_675
H(8) C(17) 3.175 ? . 3_675
H(8) H(7) 2.314 ? . .
H(8) H(9) 2.354 ? . .
H(8) H(11) 3.158 ? . 3_575
H(8) H(16) 2.691 ? . 3_675
H(8) H(17) 2.735 ? . 3_675
H(9) O(2) 2.744 ? . 3_575
H(9) N(5) 3.129 ? . 3_575
H(9) C(3) 3.283 ? . 4_574
H(9) C(4) 3.278 ? . 4_574
H(9) C(7) 3.239 ? . .
H(9) C(7) 3.599 ? . 3_575
H(9) C(8) 2.040 ? . .
H(9) C(10) 2.047 ? . .
H(9) C(11) 3.242 ? . .
H(9) C(25) 3.089 ? . 3_575
H(9) H(3) 2.721 ? . 4_574
H(9) H(4) 2.708 ? . 4_574
H(9) H(7) 3.494 ? . 3_575
H(9) H(8) 2.354 ? . .
H(9) H(10) 2.360 ? . .
H(9) H(17) 3.257 ? . 3_675
H(9) H(23) 3.120 ? . 3_575
H(10) Cl(2) 3.222 ? . 1_565
H(10) O(5) 2.776 ? . 1_565
H(10) O(6) 2.582 ? . 1_565
H(10) O(6) 3.207 ? . 3_575
H(10) O(8) 3.116 ? . 3_575
H(10) N(2) 3.234 ? . .
H(10) C(8) 3.260 ? . .
H(10) C(9) 2.042 ? . .
H(10) C(11) 2.023 ? . .
H(10) C(12) 2.725 ? . .
H(10) C(26) 3.530 ? . 3_575
H(10) H(3) 3.194 ? . 4_574
H(10) H(7) 3.581 ? . 3_575
H(10) H(9) 2.360 ? . .
H(10) H(11) 3.104 ? . .
H(10) H(12) 2.523 ? . .
H(10) H(23) 2.870 ? . 3_575
H(11) Cu(1) 3.087 ? . .
H(11) Cl(1) 3.412 ? . .
H(11) O(2) 3.028 ? . .
H(11) O(3) 2.892 ? . .
H(11) O(6) 2.989 ? . 3_575
H(11) O(8) 3.575 ? . 3_575
H(11) N(2) 2.802 ? . .
H(11) N(3) 2.008 ? . .
H(11) C(6) 2.531 ? . .
H(11) C(10) 2.975 ? . .
H(11) C(11) 2.032 ? . .
H(11) C(13) 3.260 ? . .
H(11) H(2) 3.300 ? . 2_555
H(11) H(5) 3.049 ? . .
H(11) H(6) 2.201 ? . .
H(11) H(8) 3.158 ? . 3_575
H(11) H(10) 3.104 ? . .
H(11) H(12) 1.551 ? . .
H(11) H(13) 3.313 ? . .
H(12) O(5) 2.557 ? . 1_565
H(12) O(6) 2.921 ? . 3_575
H(12) N(2) 3.152 ? . .
H(12) N(3) 2.002 ? . .
H(12) C(6) 2.835 ? . .
H(12) C(10) 2.646 ? . .
H(12) C(11) 2.034 ? . .
H(12) C(13) 2.529 ? . .
H(12) C(14) 3.458 ? . .
H(12) C(26) 2.951 ? . 1_565
H(12) H(5) 2.950 ? . .
H(12) H(6) 2.909 ? . .
H(12) H(10) 2.523 ? . .
H(12) H(11) 1.551 ? . .
H(12) H(13) 2.175 ? . .
H(12) H(14) 3.276 ? . .
H(12) H(23) 2.846 ? . 1_565
H(12) H(24) 2.912 ? . 1_565
H(12) H(25) 2.599 ? . 1_565
H(13) O(5) 2.669 ? . 1_565
H(13) N(3) 2.007 ? . .
H(13) N(4) 3.175 ? . .
H(13) C(6) 2.869 ? . .
H(13) C(11) 3.171 ? . .
H(13) C(12) 2.473 ? . .
H(13) C(14) 2.012 ? . .
H(13) C(15) 2.557 ? . .
H(13) C(21) 3.370 ? . 1_565
H(13) C(22) 3.351 ? . 1_565
H(13) C(26) 3.463 ? . 1_565
H(13) H(5) 2.663 ? . .
H(13) H(6) 3.545 ? . .
H(13) H(11) 3.313 ? . .
H(13) H(12) 2.175 ? . .
H(13) H(14) 1.551 ? . .
H(13) H(15) 2.393 ? . .
H(13) H(19) 2.891 ? . 1_565
H(13) H(20) 2.837 ? . 1_565
H(13) H(24) 3.184 ? . 1_565
H(13) H(25) 2.886 ? . 1_565
H(14) Cu(1) 3.281 ? . .
H(14) N(1) 3.263 ? . .
H(14) N(3) 2.012 ? . .
H(14) N(4) 2.688 ? . .
H(14) C(4) 3.565 ? . .
H(14) C(5) 2.796 ? . .
H(14) C(6) 2.400 ? . .
H(14) C(12) 3.223 ? . .
H(14) C(14) 2.025 ? . .
H(14) C(15) 3.043 ? . .
H(14) C(23) 3.082 ? . 2_655
H(14) C(24) 3.377 ? . 2_655
H(14) H(5) 2.225 ? . .
H(14) H(6) 3.315 ? . .
H(14) H(12) 3.276 ? . .
H(14) H(13) 1.551 ? . .
H(14) H(15) 3.240 ? . .
H(14) H(20) 2.770 ? . 1_565
H(14) H(21) 2.687 ? . 2_655
H(14) H(22) 3.223 ? . 2_655
H(15) O(5) 2.892 ? . 1_565
H(15) O(7) 2.592 ? . 3_675
H(15) N(4) 3.248 ? . .
H(15) C(13) 2.711 ? . .
H(15) C(14) 2.032 ? . .
H(15) C(16) 2.043 ? . .
H(15) C(17) 3.248 ? . .
H(15) H(13) 2.393 ? . .
H(15) H(14) 3.240 ? . .
H(15) H(16) 2.355 ? . .
H(15) H(18) 3.488 ? . 3_675
H(15) H(19) 2.762 ? . 1_565
H(16) Cl(2) 3.490 ? . 3_675
H(16) O(3) 3.400 ? . 1_655
H(16) O(7) 2.994 ? . 3_675
H(16) O(8) 2.835 ? . 3_675
H(16) C(7) 3.385 ? . 3_675
H(16) C(8) 3.181 ? . 3_675
H(16) C(14) 3.239 ? . .
H(16) C(15) 2.043 ? . .
H(16) C(17) 2.040 ? . .
H(16) C(17) 3.393 ? . 3_675
H(16) C(18) 3.258 ? . .
H(16) C(20) 3.474 ? . 3_675
H(16) H(7) 3.057 ? . 3_675
H(16) H(8) 2.691 ? . 3_675
H(16) H(15) 2.355 ? . .
H(16) H(17) 2.341 ? . .
H(16) H(17) 3.083 ? . 3_675
H(16) H(18) 2.613 ? . 3_675
H(17) O(4) 3.502 ? . 1_655
H(17) N(4) 3.233 ? . .
H(17) C(8) 2.910 ? . 3_675
H(17) C(9) 3.200 ? . 3_675
H(17) C(15) 3.244 ? . .
H(17) C(16) 2.029 ? . .
H(17) C(16) 3.244 ? . 3_675
H(17) C(17) 3.518 ? . 3_675
H(17) C(18) 2.033 ? . .
H(17) C(19) 2.697 ? . .
H(17) C(20) 2.808 ? . .
H(17) H(8) 2.735 ? . 3_675
H(17) H(9) 3.257 ? . 3_675
H(17) H(16) 2.341 ? . .
H(17) H(16) 3.083 ? . 3_675
H(17) H(17) 3.548 ? . 3_675
H(17) H(18) 2.382 ? . .
H(18) O(7) 3.582 ? . .
H(18) O(8) 3.151 ? . .
H(18) C(16) 3.254 ? . 3_675
H(18) C(17) 2.791 ? . .
H(18) C(18) 2.667 ? . .
H(18) C(19) 2.055 ? . .
H(18) C(21) 2.057 ? . .
H(18) C(22) 3.265 ? . .
H(18) C(24) 3.262 ? . .
H(18) H(3) 3.377 ? . 2_645
H(18) H(7) 3.434 ? . .
H(18) H(15) 3.488 ? . 3_675
H(18) H(16) 2.613 ? . 3_675
H(18) H(17) 2.382 ? . .
H(18) H(19) 2.350 ? . .
H(19) O(5) 2.879 ? . .
H(19) O(7) 2.902 ? . 3_665
H(19) C(2) 3.462 ? . 2_645
H(19) C(3) 3.405 ? . 2_645
H(19) C(15) 3.560 ? . 1_545
H(19) C(19) 3.272 ? . .
H(19) C(20) 2.033 ? . .
H(19) C(22) 2.014 ? . .
H(19) C(23) 3.246 ? . .
H(19) H(2) 3.358 ? . 2_645
H(19) H(3) 3.219 ? . 2_645
H(19) H(13) 2.891 ? . 1_545
H(19) H(15) 2.762 ? . 1_545
H(19) H(18) 2.350 ? . .
H(19) H(20) 2.316 ? . .
H(19) H(25) 3.231 ? . .
H(20) O(4) 3.153 ? . 2_545
H(20) C(13) 3.237 ? . 1_545
H(20) C(20) 3.262 ? . .
H(20) C(21) 2.017 ? . .
H(20) C(23) 2.036 ? . .
H(20) C(24) 3.258 ? . .
H(20) C(24) 3.303 ? . 2_645
H(20) H(13) 2.837 ? . 1_545
H(20) H(14) 2.770 ? . 1_545
H(20) H(19) 2.316 ? . .
H(20) H(21) 2.333 ? . .
H(20) H(22) 2.478 ? . 2_645
H(20) H(24) 3.491 ? . .
H(20) H(25) 3.555 ? . .
H(21) Cl(1) 3.328 ? . 2_545
H(21) O(1) 3.391 ? . 2_545
H(21) O(3) 3.191 ? . 2_545
H(21) O(4) 2.907 ? . 2_545
H(21) N(4) 3.274 ? . 2_645
H(21) C(13) 3.395 ? . 2_645
H(21) C(14) 3.280 ? . 2_645
H(21) C(19) 3.268 ? . .
H(21) C(21) 3.241 ? . .
H(21) C(22) 2.036 ? . .
H(21) C(24) 2.045 ? . .
H(21) H(1) 3.044 ? . .
H(21) H(14) 2.687 ? . 2_645
H(21) H(20) 2.333 ? . .
H(21) H(22) 2.347 ? . .
H(21) H(22) 3.417 ? . 2_645
H(22) Cu(1) 3.443 ? . .
H(22) O(4) 3.195 ? . 1_655
H(22) N(1) 3.260 ? . .
H(22) N(4) 2.616 ? . .
H(22) N(5) 3.469 ? . .
H(22) C(1) 2.993 ? . .
H(22) C(18) 2.636 ? . .
H(22) C(19) 2.020 ? . .
H(22) C(20) 3.263 ? . .
H(22) C(22) 3.258 ? . .
H(22) C(22) 3.242 ? . 2_655
H(22) C(23) 2.035 ? . .
H(22) H(1) 2.706 ? . .
H(22) H(14) 3.223 ? . 2_645
H(22) H(20) 2.478 ? . 2_655
H(22) H(21) 2.347 ? . .
H(22) H(21) 3.417 ? . 2_655
H(23) O(1) 3.539 ? . 2_545
H(23) O(5) 3.462 ? . .
H(23) O(6) 2.578 ? . 3_565
H(23) O(8) 3.451 ? . .
H(23) N(5) 3.041 ? . .
H(23) C(2) 3.330 ? . 2_545
H(23) C(3) 2.856 ? . 2_545
H(23) C(4) 3.343 ? . 2_545
H(23) C(10) 3.546 ? . 3_575
H(23) C(25) 1.986 ? . .
H(23) H(2) 3.511 ? . 2_545
H(23) H(3) 2.773 ? . 2_545
H(23) H(4) 3.566 ? . 2_545
H(23) H(9) 3.120 ? . 3_575
H(23) H(10) 2.870 ? . 3_575
H(23) H(12) 2.846 ? . 1_545
H(23) H(24) 1.551 ? . .
H(23) H(25) 1.551 ? . .
H(24) Cl(1) 3.472 ? . 2_545
H(24) O(1) 2.346 ? . 2_545
H(24) O(4) 3.560 ? . 2_545
H(24) N(5) 3.041 ? . .
H(24) C(6) 3.321 ? . 1_545
H(24) C(12) 3.568 ? . 1_545
H(24) C(22) 3.503 ? . .
H(24) C(25) 1.985 ? . .
H(24) H(5) 2.629 ? . 1_545
H(24) H(6) 3.389 ? . 1_545
H(24) H(12) 2.912 ? . 1_545
H(24) H(13) 3.184 ? . 1_545
H(24) H(20) 3.491 ? . .
H(24) H(23) 1.551 ? . .
H(24) H(25) 1.551 ? . .
H(25) Cl(2) 3.000 ? . .
H(25) O(5) 2.337 ? . .
H(25) O(6) 3.543 ? . 3_565
H(25) O(8) 2.659 ? . .
H(25) N(5) 3.019 ? . .
H(25) C(12) 3.499 ? . 1_545
H(25) C(20) 3.593 ? . .
H(25) C(21) 3.146 ? . .
H(25) C(22) 3.363 ? . .
H(25) C(25) 1.974 ? . .
H(25) H(12) 2.599 ? . 1_545
H(25) H(13) 2.886 ? . 1_545
H(25) H(19) 3.231 ? . .
H(25) H(20) 3.555 ? . .
H(25) H(23) 1.551 ? . .
H(25) H(24) 1.551 ? . .

loop_
_geom_torsion_atom_site_label_1
_geom_torsion_atom_site_label_2
_geom_torsion_atom_site_label_3
_geom_torsion_atom_site_label_4
_geom_torsion
_geom_torsion_publ_flag
_geom_torsion_site_symmetry_1
_geom_torsion_site_symmetry_2
_geom_torsion_site_symmetry_3
_geom_torsion_site_symmetry_4
N(1) Cu(1) N(2) C(7) -173.2(2) ? . . . .
N(1) Cu(1) N(2) C(11) 15.5(4) ? . . . .
N(2) Cu(1) N(1) C(1) 164.4(2) ? . . . .
N(2) Cu(1) N(1) C(5) -21.1(4) ? . . . .
N(1) Cu(1) N(3) C(6) -22.71(15) ? . . . .
N(1) Cu(1) N(3) C(12) -143.81(17) ? . . . .
N(1) Cu(1) N(3) C(13) 95.84(17) ? . . . .
N(3) Cu(1) N(1) C(1) -167.7(2) ? . . . .
N(3) Cu(1) N(1) C(5) 6.78(18) ? . . . .
N(1) Cu(1) N(5) C(25) 177(2) ? . . . .
N(5) Cu(1) N(1) C(1) 20.3(2) ? . . . .
N(5) Cu(1) N(1) C(5) -165.25(18) ? . . . .
N(2) Cu(1) N(3) C(6) 150.09(16) ? . . . .
N(2) Cu(1) N(3) C(12) 28.99(16) ? . . . .
N(2) Cu(1) N(3) C(13) -91.36(17) ? . . . .
N(3) Cu(1) N(2) C(7) 158.8(2) ? . . . .
N(3) Cu(1) N(2) C(11) -12.46(17) ? . . . .
N(2) Cu(1) N(5) C(25) 6(2) ? . . . .
N(5) Cu(1) N(2) C(7) -28.7(2) ? . . . .
N(5) Cu(1) N(2) C(11) 159.95(17) ? . . . .
N(3) Cu(1) N(5) C(25) 74(2) ? . . . .
N(5) Cu(1) N(3) C(6) 81.6(6) ? . . . .
N(5) Cu(1) N(3) C(12) -39.5(7) ? . . . .
N(5) Cu(1) N(3) C(13) -159.8(6) ? . . . .
Cu(1) N(1) C(1) C(2) 172.5(2) ? . . . .
Cu(1) N(1) C(5) C(4) -171.9(2) ? . . . .
Cu(1) N(1) C(5) C(6) 11.3(2) ? . . . .
C(1) N(1) C(5) C(4) 3.1(3) ? . . . .
C(1) N(1) C(5) C(6) -173.7(2) ? . . . .
C(5) N(1) C(1) C(2) -1.8(4) ? . . . .
Cu(1) N(2) C(7) C(8) -171.90(19) ? . . . .
Cu(1) N(2) C(11) C(10) 173.04(19) ? . . . .
Cu(1) N(2) C(11) C(12) -7.9(2) ? . . . .
C(7) N(2) C(11) C(10) 1.0(3) ? . . . .
C(7) N(2) C(11) C(12) -179.92(18) ? . . . .
C(11) N(2) C(7) C(8) -0.9(3) ? . . . .
Cu(1) N(3) C(6) C(5) 33.6(2) ? . . . .
Cu(1) N(3) C(12) C(11) -40.1(2) ? . . . .
Cu(1) N(3) C(13) C(14) 28.8(2) ? . . . .
C(6) N(3) C(12) C(11) -156.9(2) ? . . . .
C(12) N(3) C(6) C(5) 149.4(2) ? . . . .
C(6) N(3) C(13) C(14) 145.6(2) ? . . . .
C(13) N(3) C(6) C(5) -84.5(2) ? . . . .
C(12) N(3) C(13) C(14) -87.4(2) ? . . . .
C(13) N(3) C(12) C(11) 78.2(2) ? . . . .
C(14) N(4) C(18) C(17) -1.4(3) ? . . . .
C(14) N(4) C(18) C(19) 176.7(2) ? . . . .
C(18) N(4) C(14) C(13) -176.5(2) ? . . . .
C(18) N(4) C(14) C(15) 0.9(3) ? . . . .
Cu(1) N(5) C(25) C(26) 43(16) ? . . . .
N(1) C(1) C(2) C(3) -0.5(4) ? . . . .
C(1) C(2) C(3) C(4) 1.5(4) ? . . . .
C(2) C(3) C(4) C(5) -0.3(4) ? . . . .
C(3) C(4) C(5) N(1) -2.0(4) ? . . . .
C(3) C(4) C(5) C(6) 174.4(2) ? . . . .
N(1) C(5) C(6) N(3) -30.6(3) ? . . . .
C(4) C(5) C(6) N(3) 152.6(2) ? . . . .
N(2) C(7) C(8) C(9) 0.6(3) ? . . . .
C(7) C(8) C(9) C(10) -0.4(3) ? . . . .
C(8) C(9) C(10) C(11) 0.4(3) ? . . . .
C(9) C(10) C(11) N(2) -0.7(3) ? . . . .
C(9) C(10) C(11) C(12) -179.7(2) ? . . . .
N(2) C(11) C(12) N(3) 33.0(2) ? . . . .
C(10) C(11) C(12) N(3) -147.9(2) ? . . . .
N(3) C(13) C(14) N(4) -50.5(3) ? . . . .
N(3) C(13) C(14) C(15) 132.1(2) ? . . . .
N(4) C(14) C(15) C(16) -0.4(4) ? . . . .
C(13) C(14) C(15) C(16) 176.8(2) ? . . . .
C(14) C(15) C(16) C(17) 0.3(3) ? . . . .
C(15) C(16) C(17) C(18) -0.8(4) ? . . . .
C(16) C(17) C(18) N(4) 1.4(4) ? . . . .
C(16) C(17) C(18) C(19) -176.7(2) ? . . . .
N(4) C(18) C(19) C(20) 144.0(2) ? . . . .
N(4) C(18) C(19) C(24) -35.4(3) ? . . . .
C(17) C(18) C(19) C(20) -37.9(3) ? . . . .
C(17) C(18) C(19) C(24) 142.7(2) ? . . . .
C(18) C(19) C(20) C(21) -178.8(2) ? . . . .
C(18) C(19) C(24) C(23) 178.5(2) ? . . . .
C(20) C(19) C(24) C(23) -1.0(3) ? . . . .
C(24) C(19) C(20) C(21) 0.6(3) ? . . . .
C(19) C(20) C(21) C(22) 0.2(3) ? . . . .
C(20) C(21) C(22) C(23) -0.6(4) ? . . . .
C(21) C(22) C(23) C(24) 0.3(4) ? . . . .
C(22) C(23) C(24) C(19) 0.5(4) ? . . . .
